data_2210325
loop_
_publ_author_name
'Liu, Ju-Tao'
'Fan, Sheng-Di'
'Li, De-Qian'

_publ_section_title
;
 Tetraaqua(1,10-phenanthroline-\k^2^<i>N</i>,<i>N</i>')copper(II)
 naphthalene-1,5-disulfonate dihydrate
;
_journal_coeditor_code LH2151
_journal_issue 9
_journal_name_full 'Acta Crystallographica Section E'
_journal_page_first m2165
_journal_page_last m2166
_journal_paper_doi 10.1107/S1600536806030637
_journal_volume 62
_journal_year 2006
_chemical_formula_iupac '[Cu (C12 H8 N2) (H2 O)4] (C10 H6 O6 S2), 2H2 O'
_chemical_formula_moiety 'C12 H16 Cu N2 O4 2+, C10 H6 O6 S2 2-, 2H2 O'
_chemical_formula_sum 'C22 H26 Cu N2 O12 S2'
_chemical_formula_weight 638.11
_chemical_name_systematic
;
Tetraaqua(1,10-phenanthroline-\k^2^N,N')copper(II)
naphthalene-1,5-disulfonate dihydrate
;
_space_group_IT_number 15
_symmetry_cell_setting monoclinic
_symmetry_space_group_name_Hall '-C 2yc'
_symmetry_space_group_name_H-M 'C 1 2/c 1'
_atom_sites_solution_hydrogens geom
_atom_sites_solution_primary direct
_atom_sites_solution_secondary difmap
_cell_angle_alpha 90.00
_cell_angle_beta 124.576(2)
_cell_angle_gamma 90.00
_cell_formula_units_Z 4
_cell_length_a 20.562(3)
_cell_length_b 12.4311(19)
_cell_length_c 12.5373(18)
_cell_measurement_reflns_used 3328
_cell_measurement_temperature 294(2)
_cell_measurement_theta_max 26.3028
_cell_measurement_theta_min 3.2747
_cell_volume 2638.6(7)
_computing_cell_refinement 'SAINT (Bruker, 1998)'
_computing_data_collection 'SMART (Bruker, 1998)'
_computing_data_reduction SAINT
_computing_molecular_graphics 'SHELXTL (Bruker, 1998)'
_computing_publication_material SHELXTL
_computing_structure_refinement SHELXL97
_computing_structure_solution 'SHELXS97 (Sheldrick, 1997)'
_diffrn_ambient_temperature 294(2)
_diffrn_measured_fraction_theta_full 0.986
_diffrn_measured_fraction_theta_max 0.986
_diffrn_measurement_device_type 'Bruker SMART APEX CCD area-detector'
_diffrn_measurement_method '\f and \w'
_diffrn_radiation_monochromator graphite
_diffrn_radiation_source 'fine-focus sealed tube'
_diffrn_radiation_type MoK\a
_diffrn_radiation_wavelength 0.71073
_diffrn_reflns_av_R_equivalents 0.0299
_diffrn_reflns_av_sigmaI/netI 0.0344
_diffrn_reflns_limit_h_max 25
_diffrn_reflns_limit_h_min -25
_diffrn_reflns_limit_k_max 15
_diffrn_reflns_limit_k_min -15
_diffrn_reflns_limit_l_max 15
_diffrn_reflns_limit_l_min -11
_diffrn_reflns_number 7258
_diffrn_reflns_theta_full 26.41
_diffrn_reflns_theta_max 26.41
_diffrn_reflns_theta_min 2.03
_exptl_absorpt_coefficient_mu 1.052
_exptl_absorpt_correction_T_max 0.790
_exptl_absorpt_correction_T_min 0.676
_exptl_absorpt_correction_type multi-scan
_exptl_absorpt_process_details '(SADABS; Bruker, 1998)'
_exptl_crystal_colour Blue
_exptl_crystal_density_diffrn 1.606
_exptl_crystal_density_method 'not measured'
_exptl_crystal_description Block
_exptl_crystal_F_000 1316
_exptl_crystal_size_max 0.24
_exptl_crystal_size_mid 0.22
_exptl_crystal_size_min 0.22
_refine_diff_density_max 0.881
_refine_diff_density_min -0.568
_refine_ls_extinction_method none
_refine_ls_goodness_of_fit_ref 1.031
_refine_ls_hydrogen_treatment mixed
_refine_ls_matrix_type full
_refine_ls_number_parameters 195
_refine_ls_number_reflns 2676
_refine_ls_number_restraints 6
_refine_ls_restrained_S_all 1.030
_refine_ls_R_factor_all 0.0529
_refine_ls_R_factor_gt 0.0401
_refine_ls_shift/su_max 0.000
_refine_ls_shift/su_mean 0.000
_refine_ls_structure_factor_coef Fsqd
_refine_ls_weighting_details 'calc w=1/[\s^2^(Fo^2^)+(0.0621P)^2^+4.912P] where P=(Fo^2^+2Fc^2^)/3'
_refine_ls_weighting_scheme calc
_refine_ls_wR_factor_gt 0.1073
_refine_ls_wR_factor_ref 0.1160
_reflns_number_gt 2166
_reflns_number_total 2676
_reflns_threshold_expression I>2\s(I)
_cod_data_source_file lh2151.cif
_cod_data_source_block I
_cod_depositor_comments
;
The following automatic conversions were performed:

'_symmetry_cell_setting' value 'Monoclinic' changed to 'monoclinic'
according to /home/saulius/struct/CIF-dictionaries/cif_core.dic
dictionary named 'cif_core.dic' version 2.4.1 from
2010-06-29.

'_geom_bond_publ_flag' value 'Yes' changed to 'yes'
according to /home/saulius/struct/CIF-dictionaries/cif_core.dic
dictionary named 'cif_core.dic' version 2.4.1 from 2010-06-29 (3
times).

'_geom_angle_publ_flag' value 'Yes' changed to 'yes'
according to /home/saulius/struct/CIF-dictionaries/cif_core.dic
dictionary named 'cif_core.dic' version 2.4.1 from 2010-06-29 (9
times).

'_geom_hbond_publ_flag' value 'Yes' changed to 'yes'
according to /home/saulius/struct/CIF-dictionaries/cif_core.dic
dictionary named 'cif_core.dic' version 2.4.1 from 2010-06-29 (7
times).

Automatic conversion script
Id: cif_fix_values 1715 2011-07-08 13:25:40Z adriana 
;
_cod_original_sg_symbol_H-M 'C 2/c'
_cod_database_code 2210325
_cod_database_fobs_code 2210325

loop_
_symmetry_equiv_pos_as_xyz
'x, y, z'
'-x, y, -z+1/2'
'x+1/2, y+1/2, z'
'-x+1/2, y+1/2, -z+1/2'
'-x, -y, -z'
'x, -y, z-1/2'
'-x+1/2, -y+1/2, -z'
'x+1/2, -y+1/2, z-1/2'

loop_
_atom_site_type_symbol
_atom_site_label
_atom_site_fract_x
_atom_site_fract_y
_atom_site_fract_z
_atom_site_U_iso_or_equiv
_atom_site_adp_type
_atom_site_calc_flag
_atom_site_refinement_flags
_atom_site_occupancy
. . . . . . . . . .

loop_
_cod_entry_issue_id
_cod_entry_issue_origin
_cod_entry_issue_severity
_cod_entry_issue_description
_cod_entry_issue_author
_cod_entry_issue_date
1 original retraction
;
    This file does not describe any real compound and was retracted by
    the authors. The previously deposited coordinates can be reviewed
    in older revisions of this file or in the COD Subversion
    repository, svn://www.crystallography.net/cod/retracted/.

    The precise reasons for the retraction and other circumstances are
    extensively discussed in the Acta Cryst. E editorial:

    William T. A. Harrison, Jim Simpson and Matthias Weil, Acta
    Cryst. E 66 (2010) e1--e2

    http://journals.iucr.org/e/issues/2010/01/00/me0406/index.html
    http://journals.iucr.org/e/issues/2010/01/00/me0406/me0406.pdf
    doi:10.1107/S1600536809051757
    (http://dx.doi.org/10.1107/S1600536809051757)
;
'Saulius Gra\<zulis' 2010-03-20
